data_7028569
loop_
_publ_author_name
'Tissot, Antoine'
'Rivi\`ere, Eric'
'Guillot, R\'egis'
'Toupet, Loic'
'Collet, Eric'
'Boillot, Marie-Laure'

_publ_section_title
;
 Light-induced excited spin state trapping effect on [Fe(mepy)3tren](PF6)2
 solvated crystals.
;
_journal_issue 3
_journal_name_full 'Dalton transactions (Cambridge, England : 2003)'
_journal_page_first 1063
_journal_page_last 1071
_journal_paper_doi 10.1039/c3dt52495g
_journal_volume 43
_journal_year 2014
_chemical_formula_moiety ' C27 H33 Fe N7, 2(F6 P), C7 H8, C2 H3 N '
_chemical_formula_sum 'C36 H44 F12 Fe N8 P2'
_chemical_formula_weight 934.58
_space_group_IT_number 14
_symmetry_cell_setting monoclinic
_symmetry_Int_Tables_number 14
_symmetry_space_group_name_Hall '-P 2yn'
_symmetry_space_group_name_H-M 'P 1 21/n 1'
_atom_sites_solution_hydrogens geom
_atom_sites_solution_primary direct
_atom_sites_solution_secondary difmap
_audit_creation_method SHELXL-97
_cell_angle_alpha 90.00
_cell_angle_beta 103.6200(10)
_cell_angle_gamma 90.00
_cell_formula_units_Z 4
_cell_length_a 13.3157(4)
_cell_length_b 16.9676(6)
_cell_length_c 18.1951(6)
_cell_measurement_reflns_used 9646
_cell_measurement_temperature 100(1)
_cell_measurement_theta_max 34.54
_cell_measurement_theta_min 2.16
_cell_volume 3995.3(2)
_computing_cell_refinement 'Bruker SMART'
_computing_data_collection 'Bruker SMART'
_computing_data_reduction 'Bruker SAINT'
_computing_structure_refinement 'SHELXL-97 (Sheldrick, 1997)'
_computing_structure_solution 'SHELXS-97 (Sheldrick, 1990)'
_diffrn_ambient_temperature 100(1)
_diffrn_measured_fraction_theta_full 0.998
_diffrn_measured_fraction_theta_max 0.859
_diffrn_radiation_monochromator graphite
_diffrn_radiation_probe x-ray
_diffrn_radiation_type MoK\a
_diffrn_radiation_wavelength 0.71073
_diffrn_reflns_av_R_equivalents 0.0287
_diffrn_reflns_av_sigmaI/netI 0.0172
_diffrn_reflns_limit_h_max 20
_diffrn_reflns_limit_h_min -20
_diffrn_reflns_limit_k_max 17
_diffrn_reflns_limit_k_min -24
_diffrn_reflns_limit_l_max 28
_diffrn_reflns_limit_l_min -28
_diffrn_reflns_number 104190
_diffrn_reflns_theta_full 25.00
_diffrn_reflns_theta_max 34.81
_diffrn_reflns_theta_min 1.66
_diffrn_source 'fine-focus sealed tube'
_diffrn_source_type 'kappa X8 APEX II Bruker ICMMO'
_exptl_absorpt_coefficient_mu 0.553
_exptl_absorpt_correction_T_max 0.9376
_exptl_absorpt_correction_T_min 0.8764
_exptl_absorpt_correction_type psi-scan
_exptl_absorpt_process_details SADABS
_exptl_crystal_density_diffrn 1.554
_exptl_crystal_density_method 'not measured'
_exptl_crystal_F_000 1920
_exptl_crystal_size_max 0.27
_exptl_crystal_size_mid 0.15
_exptl_crystal_size_min 0.13
_refine_diff_density_max 0.912
_refine_diff_density_min -0.764
_refine_diff_density_rms 0.074
_refine_ls_extinction_method none
_refine_ls_goodness_of_fit_ref 1.032
_refine_ls_hydrogen_treatment constr
_refine_ls_matrix_type full
_refine_ls_number_parameters 538
_refine_ls_number_reflns 14894
_refine_ls_number_restraints 0
_refine_ls_restrained_S_all 1.032
_refine_ls_R_factor_all 0.0462
_refine_ls_R_factor_gt 0.0376
_refine_ls_shift/su_max 0.001
_refine_ls_shift/su_mean 0.000
_refine_ls_structure_factor_coef Fsqd
_refine_ls_weighting_details 'calc w=1/[\s^2^(Fo^2^)+(0.0515P)^2^+3.0226P] where P=(Fo^2^+2Fc^2^)/3'
_refine_ls_weighting_scheme calc
_refine_ls_wR_factor_gt 0.0968
_refine_ls_wR_factor_ref 0.1062
_reflns_number_gt 12894
_reflns_number_total 14894
_reflns_threshold_expression >2sigma(I)
_cod_data_source_file c3dt52495g.txt
_cod_data_source_block 956GuillotICMMO
_cod_original_sg_symbol_H-M 'P 21/n'
_cod_database_code 7028569

loop_
_symmetry_equiv_pos_as_xyz
'x, y, z'
'-x+1/2, y+1/2, -z+1/2'
'-x, -y, -z'
'x-1/2, -y-1/2, z-1/2'

loop_
_atom_site_label
_atom_site_type_symbol
_atom_site_fract_x
_atom_site_fract_y
_atom_site_fract_z
_atom_site_U_iso_or_equiv
_atom_site_adp_type
_atom_site_occupancy
_atom_site_symmetry_multiplicity
_atom_site_calc_flag
_atom_site_refinement_flags
N100 N 0.29018(12) 0.48505(9) -0.10885(10) 0.0390(3) Uani 1 1 d .
C100 C 0.36039(12) 0.45188(9) -0.07528(8) 0.0256(3) Uani 1 1 d .
C101 C 0.44943(12) 0.40932(9) -0.03215(9) 0.0299(3) Uani 1 1 d .
H10A H 0.4561 0.4185 0.0208 0.045 Uiso 1 1 calc R
H10B H 0.5106 0.4274 -0.0463 0.045 Uiso 1 1 calc R
H10C H 0.4405 0.3539 -0.0425 0.045 Uiso 1 1 calc R
C102 C 0.50076(11) 0.11786(9) 0.21673(8) 0.0254(3) Uani 1 1 d .
C103 C 0.60448(11) 0.09685(10) 0.23148(10) 0.0310(3) Uani 1 1 d .
H103 H 0.6514 0.1196 0.2719 0.037 Uiso 1 1 calc R
C104 C 0.63823(13) 0.04190(11) 0.18584(12) 0.0392(4) Uani 1 1 d .
H104 H 0.7077 0.0278 0.1962 0.047 Uiso 1 1 calc R
C105 C 0.56949(17) 0.00806(11) 0.12521(11) 0.0418(4) Uani 1 1 d .
H105 H 0.5925 -0.0283 0.0946 0.050 Uiso 1 1 calc R
C106 C 0.46686(17) 0.02853(11) 0.11050(10) 0.0415(4) Uani 1 1 d .
H106 H 0.4201 0.0059 0.0699 0.050 Uiso 1 1 calc R
C107 C 0.43311(13) 0.08264(11) 0.15596(10) 0.0345(3) Uani 1 1 d .
H107 H 0.3634 0.0958 0.1456 0.041 Uiso 1 1 calc R
C108 C 0.46296(18) 0.17840(12) 0.26427(11) 0.0435(4) Uani 1 1 d .
H10D H 0.4317 0.2214 0.2328 0.065 Uiso 1 1 calc R
H10E H 0.5202 0.1976 0.3026 0.065 Uiso 1 1 calc R
H10F H 0.4129 0.1548 0.2878 0.065 Uiso 1 1 calc R
P1 P 0.28460(2) 0.202341(19) -0.076664(17) 0.01598(6) Uani 1 1 d .
F1 F 0.31767(7) 0.12665(6) -0.02466(5) 0.02849(18) Uani 1 1 d .
F2 F 0.40036(6) 0.20890(6) -0.08841(5) 0.02483(17) Uani 1 1 d .
F3 F 0.25315(7) 0.14710(6) -0.14949(5) 0.02946(18) Uani 1 1 d .
F4 F 0.25269(8) 0.27865(6) -0.12796(6) 0.0339(2) Uani 1 1 d .
F5 F 0.16969(6) 0.19604(5) -0.06410(5) 0.02454(16) Uani 1 1 d .
F6 F 0.31707(7) 0.25752(6) -0.00306(5) 0.0305(2) Uani 1 1 d .
P2 P 0.34314(3) 0.45256(2) 0.203538(19) 0.02184(7) Uani 1 1 d .
F7 F 0.30456(11) 0.54240(6) 0.20140(7) 0.0446(3) Uani 1 1 d .
F8 F 0.43306(9) 0.47348(11) 0.27544(7) 0.0644(5) Uani 1 1 d .
F9 F 0.41580(10) 0.47477(8) 0.14854(7) 0.0504(3) Uani 1 1 d .
F10 F 0.37720(11) 0.36324(8) 0.20603(9) 0.0575(4) Uani 1 1 d .
F11 F 0.24992(9) 0.43463(7) 0.13292(6) 0.0439(3) Uani 1 1 d .
F12 F 0.26977(7) 0.43152(6) 0.25903(6) 0.0327(2) Uani 1 1 d .
Fe1 Fe -0.076055(11) 0.247034(10) 0.104867(9) 0.01162(4) Uani 1 1 d .
N1 N -0.04062(7) 0.33467(6) 0.01925(6) 0.01610(17) Uani 1 1 d .
N2 N -0.24902(7) 0.26490(6) 0.09948(6) 0.01565(17) Uani 1 1 d .
N3 N -0.09325(7) 0.13089(6) 0.04389(5) 0.01493(17) Uani 1 1 d .
N4 N 0.07985(8) 0.25788(6) 0.27163(6) 0.01783(19) Uani 1 1 d .
N5 N -0.07854(7) 0.34553(6) 0.17638(5) 0.01515(17) Uani 1 1 d .
N6 N -0.08501(7) 0.16289(6) 0.19153(5) 0.01422(17) Uani 1 1 d .
N7 N 0.08804(8) 0.24020(6) 0.11864(6) 0.01534(17) Uani 1 1 d .
C1 C 0.17667(9) 0.24015(8) 0.25186(7) 0.0178(2) Uani 1 1 d .
H1A H 0.2199 0.2091 0.2918 0.021 Uiso 1 1 calc R
H1B H 0.2127 0.2889 0.2472 0.021 Uiso 1 1 calc R
C2 C 0.15839(9) 0.19454(8) 0.17732(7) 0.0185(3) Uani 1.000(7) 1 d .
H2A H 0.2235 0.1863 0.1632 0.022 Uiso 1 1 calc R
H2B H 0.1284 0.1434 0.1830 0.022 Uiso 1 1 calc R
C3 C 0.06121(9) 0.33880(7) 0.29035(6) 0.0165(2) Uani 1 1 d .
H3A H 0.1260 0.3629 0.3163 0.020 Uiso 1 1 calc R
H3B H 0.0151 0.3395 0.3244 0.020 Uiso 1 1 calc R
C4 C 0.01332(9) 0.38691(7) 0.21937(7) 0.0176(2) Uani 1 1 d .
H4A H -0.0057 0.4389 0.2337 0.021 Uiso 1 1 calc R
H4B H 0.0630 0.3931 0.1885 0.021 Uiso 1 1 calc R
C5 C 0.03691(9) 0.19639(7) 0.31039(6) 0.01637(19) Uani 1 1 d .
H5A H 0.0419 0.2122 0.3624 0.020 Uiso 1 1 calc R
H5B H 0.0769 0.1485 0.3110 0.020 Uiso 1 1 calc R
C6 C -0.07620(9) 0.17996(8) 0.27188(6) 0.0161(2) Uani 1 1 d .
H6A H -0.1010 0.1354 0.2959 0.019 Uiso 1 1 calc R
H6B H -0.1182 0.2255 0.2769 0.019 Uiso 1 1 calc R
C7 C -0.09740(8) 0.09163(7) 0.17008(6) 0.01574(19) Uani 1 1 d .
H7 H -0.1018 0.0523 0.2048 0.019 Uiso 1 1 calc R
C8 C -0.10485(9) 0.07112(7) 0.09078(6) 0.01582(19) Uani 1 1 d .
C9 C -0.12658(10) -0.00580(8) 0.06703(7) 0.0210(2) Uani 1 1 d .
H9 H -0.1329 -0.0451 0.1013 0.025 Uiso 1 1 calc R
C10 C -0.13877(11) -0.02305(9) -0.00921(8) 0.0240(2) Uani 1 1 d .
H10 H -0.1552 -0.0738 -0.0273 0.029 Uiso 1 1 calc R
C11 C -0.12595(10) 0.03676(9) -0.05741(7) 0.0224(2) Uani 1 1 d .
H11 H -0.1332 0.0263 -0.1086 0.027 Uiso 1 1 calc R
C12 C -0.10202(9) 0.11332(8) -0.02959(6) 0.0172(2) Uani 1 1 d .
C13 C -0.08731(10) 0.17769(8) -0.08227(7) 0.0209(2) Uani 1 1 d .
H13A H -0.1329 0.2207 -0.0789 0.031 Uiso 1 1 calc R
H13B H -0.1025 0.1579 -0.1331 0.031 Uiso 1 1 calc R
H13C H -0.0171 0.1958 -0.0686 0.031 Uiso 1 1 calc R
C14 C -0.16592(9) 0.36373(8) 0.18863(7) 0.0176(2) Uani 1 1 d .
H14 H -0.1707 0.4049 0.2214 0.021 Uiso 1 1 calc R
C15 C -0.25909(9) 0.32017(8) 0.15130(6) 0.0170(2) Uani 1 1 d .
C16 C -0.35213(10) 0.33768(9) 0.16936(7) 0.0230(2) Uani 1 1 d .
H16 H -0.3557 0.3762 0.2050 0.028 Uiso 1 1 calc R
C17 C -0.43988(10) 0.29645(10) 0.13311(8) 0.0254(3) Uani 1 1 d .
H17 H -0.5033 0.3062 0.1444 0.031 Uiso 1 1 calc R
C18 C -0.43099(10) 0.24089(9) 0.08012(8) 0.0227(2) Uani 1 1 d .
H18 H -0.4889 0.2128 0.0551 0.027 Uiso 1 1 calc R
C19 C -0.33520(9) 0.22640(8) 0.06368(7) 0.0178(2) Uani 1 1 d .
C20 C -0.32989(10) 0.16743(9) 0.00355(8) 0.0236(2) Uani 1 1 d .
H20A H -0.2870 0.1876 -0.0278 0.035 Uiso 1 1 calc R
H20B H -0.3981 0.1578 -0.0268 0.035 Uiso 1 1 calc R
H20C H -0.3011 0.1191 0.0267 0.035 Uiso 1 1 calc R
C21 C 0.12780(8) 0.28249(7) 0.07493(6) 0.01618(19) Uani 1 1 d .
H21 H 0.1983 0.2798 0.0776 0.019 Uiso 1 1 calc R
C22 C 0.06169(9) 0.33537(7) 0.02048(6) 0.01553(19) Uani 1 1 d .
C23 C 0.10505(10) 0.38361(8) -0.02496(7) 0.0197(2) Uani 1 1 d .
H23 H 0.1756 0.3818 -0.0225 0.024 Uiso 1 1 calc R
C24 C 0.04096(11) 0.43470(8) -0.07428(7) 0.0227(2) Uani 1 1 d .
H24 H 0.0675 0.4678 -0.1058 0.027 Uiso 1 1 calc R
C25 C -0.06331(10) 0.43539(8) -0.07547(7) 0.0221(2) Uani 1 1 d .
H25 H -0.1076 0.4694 -0.1079 0.027 Uiso 1 1 calc R
C26 C -0.10228(9) 0.38496(8) -0.02800(7) 0.0183(2) Uani 1 1 d .
C27 C -0.21506(10) 0.38589(10) -0.02847(8) 0.0265(3) Uani 1 1 d .
H27A H -0.2424 0.3334 -0.0366 0.040 Uiso 1 1 calc R
H27B H -0.2512 0.4197 -0.0683 0.040 Uiso 1 1 calc R
H27C H -0.2238 0.4051 0.0192 0.040 Uiso 1 1 calc R

loop_
_atom_site_aniso_label
_atom_site_aniso_U_11
_atom_site_aniso_U_22
_atom_site_aniso_U_33
_atom_site_aniso_U_23
_atom_site_aniso_U_13
_atom_site_aniso_U_12
N100 0.0364(7) 0.0265(7) 0.0506(9) 0.0000(6) 0.0035(6) 0.0006(6)
C100 0.0302(6) 0.0194(6) 0.0288(6) -0.0030(5) 0.0099(5) -0.0042(5)
C101 0.0322(7) 0.0217(7) 0.0332(7) -0.0026(5) 0.0025(5) -0.0012(5)
C102 0.0282(6) 0.0228(7) 0.0264(6) 0.0063(5) 0.0088(5) 0.0071(5)
C103 0.0221(6) 0.0270(7) 0.0426(8) 0.0111(6) 0.0048(5) -0.0015(5)
C104 0.0280(7) 0.0336(9) 0.0641(11) 0.0216(8) 0.0270(7) 0.0106(6)
C105 0.0659(12) 0.0289(8) 0.0404(9) 0.0115(7) 0.0326(9) 0.0195(8)
C106 0.0577(11) 0.0307(9) 0.0306(7) -0.0001(6) -0.0006(7) 0.0106(8)
C107 0.0270(6) 0.0326(8) 0.0398(8) 0.0016(6) -0.0004(6) 0.0107(6)
C108 0.0648(12) 0.0342(9) 0.0351(8) 0.0029(7) 0.0192(8) 0.0194(9)
P1 0.01383(11) 0.01765(15) 0.01802(12) -0.00013(10) 0.00684(9) 0.00070(10)
F1 0.0282(4) 0.0301(5) 0.0293(4) 0.0122(3) 0.0110(3) 0.0082(3)
F2 0.0169(3) 0.0339(5) 0.0277(4) -0.0015(3) 0.0132(3) 0.0006(3)
F3 0.0299(4) 0.0352(5) 0.0227(4) -0.0098(3) 0.0048(3) -0.0007(4)
F4 0.0320(4) 0.0262(5) 0.0465(5) 0.0162(4) 0.0154(4) 0.0076(4)
F5 0.0143(3) 0.0264(4) 0.0350(4) -0.0022(3) 0.0100(3) -0.0018(3)
F6 0.0218(4) 0.0398(5) 0.0333(4) -0.0186(4) 0.0133(3) -0.0076(3)
P2 0.02083(14) 0.02486(18) 0.01875(13) 0.00508(12) 0.00247(11) -0.00454(12)
F7 0.0754(8) 0.0195(5) 0.0421(6) -0.0059(4) 0.0204(6) -0.0106(5)
F8 0.0296(5) 0.1258(13) 0.0310(5) 0.0171(7) -0.0062(4) -0.0355(7)
F9 0.0599(7) 0.0617(8) 0.0406(6) 0.0102(5) 0.0338(6) -0.0073(6)
F10 0.0603(8) 0.0428(7) 0.0839(9) 0.0303(7) 0.0461(7) 0.0325(6)
F11 0.0503(6) 0.0381(6) 0.0320(5) -0.0073(4) -0.0129(4) -0.0035(5)
F12 0.0270(4) 0.0358(5) 0.0389(5) 0.0028(4) 0.0153(4) -0.0092(4)
Fe1 0.00980(6) 0.01301(8) 0.01311(7) -0.00014(5) 0.00479(5) 0.00011(5)
N1 0.0147(4) 0.0177(5) 0.0159(4) -0.0010(3) 0.0036(3) 0.0017(3)
N2 0.0140(4) 0.0188(5) 0.0149(4) 0.0018(3) 0.0051(3) 0.0002(3)
N3 0.0129(4) 0.0171(5) 0.0161(4) 0.0001(3) 0.0060(3) -0.0007(3)
N4 0.0167(4) 0.0152(5) 0.0249(5) 0.0007(4) 0.0115(4) 0.0003(3)
N5 0.0150(4) 0.0152(5) 0.0154(4) 0.0005(3) 0.0039(3) -0.0007(3)
N6 0.0131(4) 0.0176(5) 0.0135(4) 0.0003(3) 0.0062(3) -0.0003(3)
N7 0.0141(4) 0.0166(5) 0.0154(4) -0.0002(3) 0.0037(3) 0.0037(3)
C1 0.0116(4) 0.0247(6) 0.0175(5) -0.0002(4) 0.0040(3) 0.0004(4)
C2 0.0157(5) 0.0213(7) 0.0188(5) 0.0021(4) 0.0046(4) 0.0074(4)
C3 0.0181(4) 0.0160(5) 0.0157(4) -0.0013(4) 0.0043(3) -0.0006(4)
C4 0.0181(5) 0.0159(5) 0.0182(5) 0.0003(4) 0.0032(4) -0.0035(4)
C5 0.0157(4) 0.0173(5) 0.0165(4) 0.0025(4) 0.0045(3) 0.0002(4)
C6 0.0157(4) 0.0205(6) 0.0139(4) 0.0000(4) 0.0069(3) -0.0012(4)
C7 0.0149(4) 0.0172(5) 0.0168(4) 0.0018(4) 0.0070(3) -0.0008(4)
C8 0.0153(4) 0.0167(5) 0.0171(4) -0.0007(4) 0.0070(3) -0.0007(4)
C9 0.0253(5) 0.0177(6) 0.0223(5) -0.0015(4) 0.0098(4) -0.0029(4)
C10 0.0304(6) 0.0194(6) 0.0245(6) -0.0059(5) 0.0110(5) -0.0043(5)
C11 0.0258(6) 0.0240(6) 0.0196(5) -0.0049(4) 0.0097(4) -0.0035(5)
C12 0.0157(4) 0.0208(6) 0.0166(4) -0.0019(4) 0.0071(4) -0.0012(4)
C13 0.0244(5) 0.0234(6) 0.0167(5) -0.0013(4) 0.0082(4) -0.0043(5)
C14 0.0182(5) 0.0175(6) 0.0177(4) -0.0009(4) 0.0055(4) 0.0028(4)
C15 0.0148(4) 0.0204(6) 0.0172(4) 0.0015(4) 0.0065(4) 0.0028(4)
C16 0.0189(5) 0.0291(7) 0.0232(5) 0.0007(5) 0.0097(4) 0.0061(5)
C17 0.0158(5) 0.0358(8) 0.0274(6) 0.0043(5) 0.0105(4) 0.0044(5)
C18 0.0137(4) 0.0303(7) 0.0242(5) 0.0050(5) 0.0051(4) -0.0007(4)
C19 0.0147(4) 0.0209(6) 0.0179(5) 0.0032(4) 0.0042(4) -0.0008(4)
C20 0.0161(5) 0.0282(7) 0.0252(6) -0.0049(5) 0.0025(4) -0.0023(4)
C21 0.0137(4) 0.0187(6) 0.0170(4) -0.0019(4) 0.0051(3) 0.0017(4)
C22 0.0152(4) 0.0162(5) 0.0156(4) -0.0016(4) 0.0045(3) 0.0008(4)
C23 0.0198(5) 0.0202(6) 0.0204(5) -0.0004(4) 0.0076(4) -0.0015(4)
C24 0.0270(6) 0.0209(6) 0.0214(5) 0.0024(4) 0.0079(4) -0.0013(5)
C25 0.0248(5) 0.0202(6) 0.0206(5) 0.0034(4) 0.0039(4) 0.0028(5)
C26 0.0183(5) 0.0186(6) 0.0176(4) 0.0014(4) 0.0031(4) 0.0029(4)
C27 0.0189(5) 0.0326(8) 0.0275(6) 0.0107(5) 0.0047(4) 0.0071(5)

loop_
_atom_type_symbol
_atom_type_description
_atom_type_scat_dispersion_real
_atom_type_scat_dispersion_imag
_atom_type_scat_source
C C 0.0031 0.0016 'International Tables Vol C Tables 4.2.6.8 and 6.1.1.4'
H H 0.0000 0.0000 'International Tables Vol C Tables 4.2.6.8 and 6.1.1.4'
N N 0.0061 0.0033 'International Tables Vol C Tables 4.2.6.8 and 6.1.1.4'
F F 0.0176 0.0103 'International Tables Vol C Tables 4.2.6.8 and 6.1.1.4'
P P 0.1026 0.0946 'International Tables Vol C Tables 4.2.6.8 and 6.1.1.4'
Fe Fe 0.3460 0.8476 'International Tables Vol C Tables 4.2.6.8 and 6.1.1.4'

loop_
_geom_angle_atom_site_label_1
_geom_angle_atom_site_label_2
_geom_angle_atom_site_label_3
_geom_angle
N100 C100 C101 179.58(19)
C107 C102 C103 118.22(15)
C107 C102 C108 120.70(15)
C103 C102 C108 121.07(16)
C102 C103 C104 120.16(16)
C105 C104 C103 120.57(15)
C106 C105 C104 119.48(16)
C105 C106 C107 120.06(18)
C106 C107 C102 121.51(15)
F4 P1 F1 179.26(6)
F4 P1 F3 90.53(6)
F1 P1 F3 90.09(5)
F4 P1 F5 90.34(5)
F1 P1 F5 90.07(5)
F3 P1 F5 90.38(5)
F4 P1 F6 89.83(6)
F1 P1 F6 89.56(6)
F3 P1 F6 179.53(6)
F5 P1 F6 89.92(5)
F4 P1 F2 89.86(5)
F1 P1 F2 89.72(5)
F3 P1 F2 90.14(5)
F5 P1 F2 179.43(5)
F6 P1 F2 89.55(5)
F10 P2 F11 90.22(8)
F10 P2 F8 92.01(10)
F11 P2 F8 177.32(9)
F10 P2 F9 91.85(7)
F11 P2 F9 90.67(7)
F8 P2 F9 90.75(7)
F10 P2 F12 88.95(6)
F11 P2 F12 89.47(6)
F8 P2 F12 89.08(6)
F9 P2 F12 179.19(7)
F10 P2 F7 177.95(7)
F11 P2 F7 88.72(7)
F8 P2 F7 89.01(9)
F9 P2 F7 89.91(7)
F12 P2 F7 89.29(6)
N5 Fe1 N7 97.67(4)
N5 Fe1 N6 93.53(4)
N7 Fe1 N6 96.28(4)
N5 Fe1 N3 168.14(4)
N7 Fe1 N3 89.59(4)
N6 Fe1 N3 76.29(4)
N5 Fe1 N1 86.62(4)
N7 Fe1 N1 75.29(4)
N6 Fe1 N1 171.50(4)
N3 Fe1 N1 104.36(4)
N5 Fe1 N2 76.27(4)
N7 Fe1 N2 173.92(4)
N6 Fe1 N2 83.74(4)
N3 Fe1 N2 96.31(4)
N1 Fe1 N2 104.52(4)
C26 N1 C22 117.66(11)
C26 N1 Fe1 131.04(8)
C22 N1 Fe1 111.26(8)
C19 N2 C15 117.27(10)
C19 N2 Fe1 133.33(9)
C15 N2 Fe1 108.82(7)
C12 N3 C8 117.53(11)
C12 N3 Fe1 131.21(9)
C8 N3 Fe1 111.01(7)
C1 N4 C5 116.56(10)
C1 N4 C3 117.79(10)
C5 N4 C3 117.26(9)
C14 N5 C4 118.19(10)
C14 N5 Fe1 116.42(8)
C4 N5 Fe1 124.92(8)
C7 N6 C6 117.93(10)
C7 N6 Fe1 115.62(8)
C6 N6 Fe1 126.44(8)
C21 N7 C2 117.64(10)
C21 N7 Fe1 117.28(8)
C2 N7 Fe1 124.97(8)
N4 C1 C2 111.08(10)
N7 C2 C1 108.62(10)
N4 C3 C4 111.49(10)
N5 C4 C3 108.87(10)
N4 C5 C6 111.51(10)
N6 C6 C5 109.35(9)
N6 C7 C8 120.20(11)
N3 C8 C9 123.70(11)
N3 C8 C7 116.76(11)
C9 C8 C7 119.50(11)
C8 C9 C10 118.50(12)
C11 C10 C9 118.52(13)
C10 C11 C12 120.25(12)
N3 C12 C11 121.45(11)
N3 C12 C13 118.70(11)
C11 C12 C13 119.83(11)
N5 C14 C15 120.34(11)
N2 C15 C16 123.50(12)
N2 C15 C14 117.28(10)
C16 C15 C14 119.21(11)
C15 C16 C17 118.59(13)
C18 C17 C16 118.52(11)
C17 C18 C19 120.30(12)
N2 C19 C18 121.80(12)
N2 C19 C20 119.74(10)
C18 C19 C20 118.45(11)
N7 C21 C22 119.62(10)
N1 C22 C23 123.66(11)
N1 C22 C21 116.51(10)
C23 C22 C21 119.82(10)
C22 C23 C24 118.48(11)
C25 C24 C23 118.54(12)
C24 C25 C26 120.11(12)
N1 C26 C25 121.54(11)
N1 C26 C27 118.04(11)
C25 C26 C27 120.42(11)

loop_
_geom_bond_atom_site_label_1
_geom_bond_atom_site_label_2
_geom_bond_distance
N100 C100 1.138(2)
C100 C101 1.451(2)
C102 C107 1.386(2)
C102 C103 1.390(2)
C102 C108 1.504(2)
C103 C104 1.392(3)
C104 C105 1.382(3)
C105 C106 1.374(3)
C106 C107 1.380(3)
P1 F4 1.5942(10)
P1 F1 1.5944(9)
P1 F3 1.5963(9)
P1 F5 1.6030(8)
P1 F6 1.6075(9)
P1 F2 1.6092(8)
P2 F10 1.5794(13)
P2 F11 1.5916(10)
P2 F8 1.5916(11)
P2 F9 1.5923(10)
P2 F12 1.6020(10)
P2 F7 1.6062(12)
Fe1 N5 2.1231(10)
Fe1 N7 2.1430(10)
Fe1 N6 2.1512(10)
Fe1 N3 2.2466(11)
Fe1 N1 2.2818(11)
Fe1 N2 2.3021(10)
N1 C26 1.3449(15)
N1 C22 1.3573(14)
N2 C19 1.3476(15)
N2 C15 1.3587(16)
N3 C12 1.3478(15)
N3 C8 1.3573(15)
N4 C1 1.4492(15)
N4 C5 1.4501(15)
N4 C3 1.4502(16)
N5 C14 1.2732(15)
N5 C4 1.4664(15)
N6 C7 1.2693(16)
N6 C6 1.4677(14)
N7 C21 1.2752(15)
N7 C2 1.4653(15)
C1 C2 1.5305(17)
C3 C4 1.5340(17)
C5 C6 1.5298(16)
C7 C8 1.4647(16)
C8 C9 1.3838(18)
C9 C10 1.3894(18)
C10 C11 1.378(2)
C11 C12 1.4034(18)
C12 C13 1.4961(18)
C14 C15 1.4662(17)
C15 C16 1.3866(16)
C16 C17 1.388(2)
C17 C18 1.373(2)
C18 C19 1.3988(17)
C19 C20 1.4965(19)
C21 C22 1.4665(17)
C22 C23 1.3827(17)
C23 C24 1.3872(19)
C24 C25 1.3835(19)
C25 C26 1.3996(18)
C26 C27 1.4998(18)

loop_
_geom_torsion_atom_site_label_1
_geom_torsion_atom_site_label_2
_geom_torsion_atom_site_label_3
_geom_torsion_atom_site_label_4
_geom_torsion
C107 C102 C103 C104 0.1(2)
C108 C102 C103 C104 -178.66(15)
C102 C103 C104 C105 0.5(2)
C103 C104 C105 C106 -0.6(3)
C104 C105 C106 C107 0.2(3)
C105 C106 C107 C102 0.4(3)
C103 C102 C107 C106 -0.5(3)
C108 C102 C107 C106 178.26(17)
N5 Fe1 N1 C26 -77.41(11)
N7 Fe1 N1 C26 -176.26(12)
N3 Fe1 N1 C26 98.03(11)
N2 Fe1 N1 C26 -2.54(12)
N5 Fe1 N1 C22 100.21(8)
N7 Fe1 N1 C22 1.36(8)
N3 Fe1 N1 C22 -84.34(8)
N2 Fe1 N1 C22 175.08(8)
N5 Fe1 N2 C19 -178.79(12)
N7 Fe1 N2 C19 -174.2(3)
N6 Fe1 N2 C19 -83.60(11)
N3 Fe1 N2 C19 -8.19(11)
N1 Fe1 N2 C19 98.44(11)
N5 Fe1 N2 C15 -8.06(8)
N7 Fe1 N2 C15 -3.4(4)
N6 Fe1 N2 C15 87.13(8)
N3 Fe1 N2 C15 162.54(8)
N1 Fe1 N2 C15 -90.83(8)
N5 Fe1 N3 C12 145.31(16)
N7 Fe1 N3 C12 -86.70(10)
N6 Fe1 N3 C12 176.74(10)
N1 Fe1 N3 C12 -12.00(10)
N2 Fe1 N3 C12 94.78(10)
N5 Fe1 N3 C8 -28.6(2)
N7 Fe1 N3 C8 99.40(8)
N6 Fe1 N3 C8 2.83(7)
N1 Fe1 N3 C8 174.09(7)
N2 Fe1 N3 C8 -79.13(8)
N7 Fe1 N5 C14 -173.54(9)
N6 Fe1 N5 C14 -76.71(9)
N3 Fe1 N5 C14 -46.2(2)
N1 Fe1 N5 C14 111.81(9)
N2 Fe1 N5 C14 5.96(9)
N7 Fe1 N5 C4 -1.58(9)
N6 Fe1 N5 C4 95.25(9)
N3 Fe1 N5 C4 125.75(17)
N1 Fe1 N5 C4 -76.23(9)
N2 Fe1 N5 C4 177.93(10)
N5 Fe1 N6 C7 172.37(8)
N7 Fe1 N6 C7 -89.50(8)
N3 Fe1 N6 C7 -1.46(8)
N1 Fe1 N6 C7 -96.9(3)
N2 Fe1 N6 C7 96.62(8)
N5 Fe1 N6 C6 -8.91(9)
N7 Fe1 N6 C6 89.21(9)
N3 Fe1 N6 C6 177.25(9)
N1 Fe1 N6 C6 81.8(3)
N2 Fe1 N6 C6 -84.67(9)
N5 Fe1 N7 C21 -86.54(9)
N6 Fe1 N7 C21 179.03(9)
N3 Fe1 N7 C21 102.87(9)
N1 Fe1 N7 C21 -2.10(9)
N2 Fe1 N7 C21 -91.1(4)
N5 Fe1 N7 C2 89.48(10)
N6 Fe1 N7 C2 -4.95(10)
N3 Fe1 N7 C2 -81.11(10)
N1 Fe1 N7 C2 173.92(10)
N2 Fe1 N7 C2 84.9(4)
C5 N4 C1 C2 83.65(13)
C3 N4 C1 C2 -128.96(12)
C21 N7 C2 C1 98.03(12)
Fe1 N7 C2 C1 -77.98(12)
N4 C1 C2 N7 55.78(13)
C1 N4 C3 C4 86.41(13)
C5 N4 C3 C4 -126.43(11)
C14 N5 C4 C3 93.08(13)
Fe1 N5 C4 C3 -78.75(11)
N4 C3 C4 N5 53.01(12)
C1 N4 C5 C6 -128.85(11)
C3 N4 C5 C6 83.58(13)
C7 N6 C6 C5 104.01(12)
Fe1 N6 C6 C5 -74.68(12)
N4 C5 C6 N6 54.01(13)
C6 N6 C7 C8 -178.94(10)
Fe1 N6 C7 C8 -0.11(13)
C12 N3 C8 C9 -1.04(17)
Fe1 N3 C8 C9 173.79(10)
C12 N3 C8 C7 -178.65(10)
Fe1 N3 C8 C7 -3.82(12)
N6 C7 C8 N3 2.86(16)
N6 C7 C8 C9 -174.86(11)
N3 C8 C9 C10 -0.95(19)
C7 C8 C9 C10 176.59(12)
C8 C9 C10 C11 1.7(2)
C9 C10 C11 C12 -0.6(2)
C8 N3 C12 C11 2.25(17)
Fe1 N3 C12 C11 -171.33(9)
C8 N3 C12 C13 -178.68(10)
Fe1 N3 C12 C13 7.74(16)
C10 C11 C12 N3 -1.49(19)
C10 C11 C12 C13 179.45(12)
C4 N5 C14 C15 -175.50(10)
Fe1 N5 C14 C15 -2.98(15)
C19 N2 C15 C16 0.84(18)
Fe1 N2 C15 C16 -171.59(10)
C19 N2 C15 C14 -178.24(11)
Fe1 N2 C15 C14 9.34(13)
N5 C14 C15 N2 -5.09(17)
N5 C14 C15 C16 175.79(12)
N2 C15 C16 C17 0.4(2)
C14 C15 C16 C17 179.46(12)
C15 C16 C17 C18 -0.9(2)
C16 C17 C18 C19 0.3(2)
C15 N2 C19 C18 -1.55(17)
Fe1 N2 C19 C18 168.58(9)
C15 N2 C19 C20 177.29(12)
Fe1 N2 C19 C20 -12.59(18)
C17 C18 C19 N2 1.0(2)
C17 C18 C19 C20 -177.81(13)
C2 N7 C21 C22 -173.78(10)
Fe1 N7 C21 C22 2.53(15)
C26 N1 C22 C23 -1.26(18)
Fe1 N1 C22 C23 -179.23(10)
C26 N1 C22 C21 177.34(11)
Fe1 N1 C22 C21 -0.63(12)
N7 C21 C22 N1 -1.20(17)
N7 C21 C22 C23 177.46(11)
N1 C22 C23 C24 0.50(19)
C21 C22 C23 C24 -178.07(12)
C22 C23 C24 C25 0.35(19)
C23 C24 C25 C26 -0.4(2)
C22 N1 C26 C25 1.18(18)
Fe1 N1 C26 C25 178.68(9)
C22 N1 C26 C27 -178.64(12)
Fe1 N1 C26 C27 -1.15(18)
C24 C25 C26 N1 -0.4(2)
C24 C25 C26 C27 179.44(13)
